data_6000181
loop_
_publ_author_name
'Renaudin, G.'
'Kubel, F.'
'Rivera, J. P.'
'Francois, M.'

_publ_section_title
;
 Structural phase transition and high temperature phase structure of
 Friedels salt, 3CaO Al2O3 CaCl2 10H(2)O
;
_journal_name_full 'Cement and Concrete Research'
_journal_page_first 1937
_journal_page_last 1942
_journal_paper_doi 10.1016/S0008-8846(99)00199-4
_journal_volume 29
_journal_year 1999
_chemical_formula_sum 'Al2 Ca4 Cl2 H20 O16'
_space_group_name_H-M_alt 'R -3 c'
_cell_angle_alpha 90.000
_cell_angle_beta 90.000
_cell_angle_gamma 120.000
_cell_length_a 5.7358
_cell_length_b 5.7358
_cell_length_c 46.8490
_cell_volume 1334.81
_cod_database_code 6000181

loop_
_atom_site_label
_atom_site_fract_x
_atom_site_fract_y
_atom_site_fract_z
? ? ? ?
